data_7005130
loop_
_publ_author_name
'Agostinho, Magno'
'Braunstein, Pierre'
'Welter, Richard'

_publ_section_title
;
 Phosphinito- and phosphonito-oxazoline Pd(II) complexes as CO/ethylene
 insertion intermediates: synthesis and structural characterization.
;
_journal_issue 7
_journal_name_full 'Dalton transactions (Cambridge, England : 2003)'
_journal_page_first 759
_journal_page_last 770
_journal_paper_doi 10.1039/b616962g
_journal_year 2007
_chemical_formula_moiety 'C21 H27 N O4 P Pd, C F3 O3 S'
_chemical_formula_sum 'C22 H27 F3 N O7 P Pd S'
_chemical_formula_weight 643.88
_chemical_name_systematic
;
?
;
_space_group_IT_number 15
_symmetry_cell_setting monoclinic
_symmetry_space_group_name_Hall '-C 2yc'
_symmetry_space_group_name_H-M 'C 1 2/c 1'
_atom_sites_solution_hydrogens geom
_atom_sites_solution_primary direct
_atom_sites_solution_secondary difmap
_audit_creation_date 22-1-05
_audit_creation_method SHELXL-97
_cell_angle_alpha 90.00
_cell_angle_beta 117.1600(8)
_cell_angle_gamma 90.00
_cell_formula_units_Z 8
_cell_length_a 27.5110(5)
_cell_length_b 10.4110(2)
_cell_length_c 20.7470(5)
_cell_measurement_reflns_used 9522
_cell_measurement_temperature 173(2)
_cell_measurement_theta_max 30.034
_cell_measurement_theta_min 0.998
_cell_volume 5287.07(19)
_computing_cell_refinement 'Denzo (Nonius B.V., 1998)'
_computing_data_collection 'Collect (Nonius B.V., 1998)'
_computing_data_reduction 'Denzo (Nonius B.V., 1998)'
_computing_molecular_graphics 'PLATON 98 (Spek, 1998)'
_computing_publication_material 'SHELXL-97 (Sheldrick, 1997)'
_computing_structure_refinement 'SHELXL-97 (Sheldrick, 1997)'
_computing_structure_solution 'SHELXS-97 (Sheldrick, 1997)'
_diffrn_ambient_temperature 173(2)
_diffrn_measured_fraction_theta_full 0.999
_diffrn_measured_fraction_theta_max 0.999
_diffrn_measurement_device_type KappaCCD
_diffrn_measurement_method '\p scans'
_diffrn_radiation_monochromator graphite
_diffrn_radiation_source 'fine-focus sealed tube'
_diffrn_radiation_type MoK\a
_diffrn_radiation_wavelength 0.71070
_diffrn_reflns_av_R_equivalents 0.0473
_diffrn_reflns_av_sigmaI/netI 0.0738
_diffrn_reflns_limit_h_max 24
_diffrn_reflns_limit_h_min -38
_diffrn_reflns_limit_k_max 12
_diffrn_reflns_limit_k_min -14
_diffrn_reflns_limit_l_max 29
_diffrn_reflns_limit_l_min -17
_diffrn_reflns_number 18463
_diffrn_reflns_theta_full 30.06
_diffrn_reflns_theta_max 30.06
_diffrn_reflns_theta_min 1.66
_exptl_absorpt_coefficient_mu 0.904
_exptl_absorpt_correction_type none
_exptl_crystal_colour yellow
_exptl_crystal_density_diffrn 1.618
_exptl_crystal_density_method 'not measured'
_exptl_crystal_description prism
_exptl_crystal_F_000 2608
_exptl_crystal_size_max 0.10
_exptl_crystal_size_mid 0.10
_exptl_crystal_size_min 0.10
_refine_diff_density_max 0.889
_refine_diff_density_min -1.209
_refine_diff_density_rms 0.137
_refine_ls_extinction_method none
_refine_ls_goodness_of_fit_ref 0.878
_refine_ls_hydrogen_treatment constr
_refine_ls_matrix_type full
_refine_ls_number_parameters 332
_refine_ls_number_reflns 7756
_refine_ls_number_restraints 2
_refine_ls_restrained_S_all 0.878
_refine_ls_R_factor_all 0.0775
_refine_ls_R_factor_gt 0.0434
_refine_ls_shift/su_max 0.001
_refine_ls_shift/su_mean 0.000
_refine_ls_structure_factor_coef Fsqd
_refine_ls_weighting_details 'calc w=1/[\s^2^(Fo^2^)+(0.1000P)^2^+0.0000P] where P=(Fo^2^+2Fc^2^)/3'
_refine_ls_weighting_scheme calc
_refine_ls_wR_factor_gt 0.1161
_refine_ls_wR_factor_ref 0.1441
_reflns_number_gt 5419
_reflns_number_total 7756
_reflns_threshold_expression >2sigma(I)
_cod_data_source_file b616962g.txt
_cod_data_source_block welt25
_cod_original_sg_symbol_Hall 'C 2yc'
_cod_original_sg_symbol_H-M 'C 2/c'
_cod_database_code 7005130

loop_
_symmetry_equiv_pos_as_xyz
'x, y, z'
'-x, y, -z+1/2'
'x+1/2, y+1/2, z'
'-x+1/2, y+1/2, -z+1/2'
'-x, -y, -z'
'x, -y, z-1/2'
'-x+1/2, -y+1/2, -z'
'x+1/2, -y+1/2, z-1/2'

loop_
_atom_site_label
_atom_site_type_symbol
_atom_site_fract_x
_atom_site_fract_y
_atom_site_fract_z
_atom_site_U_iso_or_equiv
_atom_site_adp_type
_atom_site_occupancy
_atom_site_symmetry_multiplicity
_atom_site_calc_flag
_atom_site_refinement_flags
_atom_site_disorder_assembly
_atom_site_disorder_group
Pd Pd 0.108278(9) 0.84895(2) 0.040327(12) 0.02655(9) Uani 1 1 d . . .
S S 0.08283(4) 1.60838(9) -0.36165(5) 0.0371(2) Uani 1 1 d . . .
P P 0.16295(3) 0.97937(7) 0.02607(4) 0.02537(17) Uani 1 1 d . . .
F1 F 0.02697(13) 1.5003(3) -0.3034(2) 0.0950(11) Uani 1 1 d . . .
F2 F 0.10660(12) 1.5592(3) -0.22763(13) 0.0769(8) Uani 1 1 d . . .
F3 F 0.04369(10) 1.6984(2) -0.27737(13) 0.0608(7) Uani 1 1 d . . .
O1 O 0.18722(10) 1.0243(2) 0.25045(12) 0.0370(5) Uani 1 1 d . . .
O2 O 0.20811(8) 1.03803(19) 0.10074(11) 0.0287(5) Uani 1 1 d . . .
O3 O 0.19727(9) 0.91464(19) -0.01040(12) 0.0309(5) Uani 1 1 d . . .
O4 O 0.05193(9) 0.7154(2) 0.04634(13) 0.0356(5) Uani 1 1 d D . .
O5 O 0.12288(13) 1.7076(3) -0.33666(18) 0.0605(8) Uani 1 1 d . . .
O6 O 0.03217(14) 1.6395(4) -0.42203(17) 0.0912(14) Uani 1 1 d . . .
O7 O 0.10393(10) 1.4835(2) -0.36609(14) 0.0453(6) Uani 1 1 d . . .
N N 0.13311(10) 0.9180(2) 0.14898(13) 0.0281(5) Uani 1 1 d . . .
C1 C 0.08958(18) 0.8039(4) 0.2134(2) 0.0510(10) Uani 1 1 d . . .
H1A H 0.0657 0.7513 0.1717 0.076 Uiso 1 1 calc . . .
H1B H 0.0725 0.8158 0.2454 0.076 Uiso 1 1 calc . . .
H1C H 0.1248 0.7606 0.2400 0.076 Uiso 1 1 calc . . .
C2 C 0.04478(15) 0.9974(4) 0.1364(2) 0.0466(9) Uani 1 1 d . . .
H2A H 0.0521 1.0774 0.1175 0.070 Uiso 1 1 calc . . .
H2B H 0.0238 1.0163 0.1629 0.070 Uiso 1 1 calc . . .
H2C H 0.0237 0.9392 0.0961 0.070 Uiso 1 1 calc . . .
C3 C 0.09840(13) 0.9344(3) 0.18709(18) 0.0324(7) Uani 1 1 d . . .
C4 C 0.13425(15) 1.0211(3) 0.25072(19) 0.0387(8) Uani 1 1 d . . .
H4A H 0.1185 1.1085 0.2441 0.046 Uiso 1 1 calc . . .
H4B H 0.1378 0.9854 0.2969 0.046 Uiso 1 1 calc . . .
C5 C 0.17961(13) 0.9691(3) 0.18852(16) 0.0287(6) Uani 1 1 d . . .
C6 C 0.22778(12) 0.9747(3) 0.17186(16) 0.0290(7) Uani 1 1 d . . .
C7 C 0.08565(14) 0.7904(4) -0.06359(18) 0.0404(8) Uani 1 1 d . . .
H7A H 0.1100 0.7214 -0.0633 0.061 Uiso 1 1 calc . . .
H7B H 0.0882 0.8630 -0.0920 0.061 Uiso 1 1 calc . . .
H7C H 0.0479 0.7588 -0.0853 0.061 Uiso 1 1 calc . . .
C8 C 0.22826(13) 0.9872(3) -0.03560(17) 0.0292(6) Uani 1 1 d . . .
C9 C 0.27241(14) 0.9242(3) -0.03599(19) 0.0351(7) Uani 1 1 d . . .
H9 H 0.2813 0.8392 -0.0177 0.042 Uiso 1 1 calc . . .
C10 C 0.30321(14) 0.9863(3) -0.0631(2) 0.0391(8) Uani 1 1 d . . .
H10 H 0.3335 0.9440 -0.0642 0.047 Uiso 1 1 calc . . .
C12 C 0.24613(14) 1.1715(3) -0.08764(18) 0.0315(7) Uani 1 1 d . . .
H12 H 0.2380 1.2572 -0.1050 0.038 Uiso 1 1 calc . . .
C13 C 0.21325(13) 1.1123(3) -0.06183(16) 0.0278(6) Uani 1 1 d . . .
C14 C 0.16474(13) 1.1761(3) -0.06239(16) 0.0269(6) Uani 1 1 d . . .
C15 C 0.14445(15) 1.2929(3) -0.09887(18) 0.0369(8) Uani 1 1 d . . .
H15 H 0.1618 1.3319 -0.1243 0.044 Uiso 1 1 calc . . .
C16 C 0.10011(17) 1.3513(3) -0.0983(2) 0.0419(9) Uani 1 1 d . . .
H16 H 0.0869 1.4293 -0.1242 0.050 Uiso 1 1 calc . . .
C17 C 0.07404(14) 1.2987(4) -0.0608(2) 0.0414(8) Uani 1 1 d . . .
H17 H 0.0438 1.3412 -0.0599 0.050 Uiso 1 1 calc . . .
C18 C 0.09285(13) 1.1838(3) -0.02498(18) 0.0334(7) Uani 1 1 d . . .
H18 H 0.0750 1.1458 0.0001 0.040 Uiso 1 1 calc . . .
C19 C 0.13783(12) 1.1229(3) -0.02530(16) 0.0272(6) Uani 1 1 d . . .
C20 C 0.24981(15) 0.8421(3) 0.1702(2) 0.0389(8) Uani 1 1 d . . .
H20A H 0.2204 0.7884 0.1351 0.058 Uiso 1 1 calc . . .
H20B H 0.2642 0.8032 0.2184 0.058 Uiso 1 1 calc . . .
H20C H 0.2791 0.8490 0.1560 0.058 Uiso 1 1 calc . . .
C21 C 0.27273(14) 1.0631(3) 0.22343(18) 0.0380(8) Uani 1 1 d . . .
H21A H 0.3025 1.0659 0.2098 0.057 Uiso 1 1 calc . . .
H21B H 0.2867 1.0306 0.2730 0.057 Uiso 1 1 calc . . .
H21C H 0.2580 1.1497 0.2206 0.057 Uiso 1 1 calc . . .
C22 C 0.06385(15) 1.5912(4) -0.2891(2) 0.0419(8) Uani 1 1 d . . .
C11 C 0.28992(14) 1.1110(4) -0.08909(19) 0.0376(8) Uani 1 1 d . . .
H11 H 0.3111 1.1544 -0.1078 0.045 Uiso 1 1 calc . . .
H1O H 0.065(2) 0.646(3) 0.069(3) 0.086(13) Uiso 1 1 d D . .
H2O H 0.0286(17) 0.691(5) 0.0044(12) 0.086(13) Uiso 1 1 d D . .

loop_
_atom_site_aniso_label
_atom_site_aniso_U_11
_atom_site_aniso_U_22
_atom_site_aniso_U_33
_atom_site_aniso_U_23
_atom_site_aniso_U_13
_atom_site_aniso_U_12
Pd 0.02432(14) 0.02811(15) 0.02590(15) 0.00125(9) 0.01031(10) -0.00681(8)
S 0.0340(4) 0.0455(5) 0.0316(4) 0.0022(4) 0.0149(4) 0.0132(4)
P 0.0246(4) 0.0263(4) 0.0255(4) 0.0011(3) 0.0118(3) -0.0054(3)
F1 0.096(2) 0.085(2) 0.147(3) -0.038(2) 0.093(2) -0.0454(17)
F2 0.0753(18) 0.117(2) 0.0438(14) 0.0227(15) 0.0316(14) 0.0254(17)
F3 0.0730(17) 0.0603(14) 0.0702(17) -0.0067(13) 0.0510(15) 0.0112(13)
O1 0.0370(13) 0.0443(13) 0.0272(12) -0.0057(10) 0.0124(10) -0.0014(10)
O2 0.0258(11) 0.0284(10) 0.0269(11) 0.0028(8) 0.0077(9) -0.0065(8)
O3 0.0347(12) 0.0241(11) 0.0404(13) 0.0010(9) 0.0229(10) -0.0050(9)
O4 0.0295(12) 0.0371(13) 0.0353(13) 0.0027(10) 0.0106(10) -0.0128(10)
O5 0.081(2) 0.0449(16) 0.087(2) -0.0074(15) 0.0658(19) -0.0088(15)
O6 0.059(2) 0.165(4) 0.0360(17) 0.0120(18) 0.0103(16) 0.063(2)
O7 0.0394(14) 0.0438(14) 0.0527(16) -0.0122(12) 0.0211(13) 0.0055(11)
N 0.0283(13) 0.0290(13) 0.0258(13) 0.0040(10) 0.0114(11) -0.0007(10)
C1 0.074(3) 0.042(2) 0.057(2) 0.0094(19) 0.048(2) -0.005(2)
C2 0.0323(18) 0.054(2) 0.050(2) -0.0027(18) 0.0156(17) 0.0007(16)
C3 0.0340(17) 0.0339(16) 0.0350(17) 0.0031(13) 0.0207(14) 0.0002(13)
C4 0.0392(19) 0.046(2) 0.0333(18) -0.0009(15) 0.0187(15) 0.0035(15)
C5 0.0323(16) 0.0253(14) 0.0262(15) 0.0083(12) 0.0115(13) 0.0017(12)
C6 0.0241(15) 0.0317(15) 0.0245(15) 0.0056(12) 0.0054(12) -0.0026(12)
C7 0.0363(18) 0.051(2) 0.0329(18) -0.0110(16) 0.0151(15) -0.0191(16)
C8 0.0286(15) 0.0330(16) 0.0284(15) -0.0038(12) 0.0151(13) -0.0088(12)
C9 0.0401(19) 0.0283(16) 0.0431(19) -0.0015(14) 0.0245(16) -0.0016(13)
C10 0.0386(19) 0.0432(19) 0.044(2) -0.0124(16) 0.0266(17) -0.0078(15)
C12 0.0370(18) 0.0321(16) 0.0289(16) -0.0036(13) 0.0181(14) -0.0099(13)
C13 0.0291(16) 0.0287(15) 0.0253(15) -0.0038(12) 0.0120(13) -0.0071(12)
C14 0.0292(15) 0.0306(15) 0.0229(14) -0.0029(12) 0.0135(12) -0.0074(12)
C15 0.0425(19) 0.0348(18) 0.0367(18) 0.0059(15) 0.0209(15) -0.0013(15)
C16 0.043(2) 0.043(2) 0.042(2) 0.0139(15) 0.0211(18) 0.0074(15)
C17 0.0316(18) 0.048(2) 0.047(2) 0.0119(17) 0.0197(16) 0.0049(15)
C18 0.0269(16) 0.0416(17) 0.0336(17) 0.0065(14) 0.0155(14) 0.0004(13)
C19 0.0256(15) 0.0293(14) 0.0233(15) -0.0004(12) 0.0082(12) -0.0062(12)
C20 0.0362(19) 0.0327(17) 0.047(2) 0.0093(14) 0.0187(17) 0.0023(13)
C21 0.0293(16) 0.0425(19) 0.0345(18) 0.0034(15) 0.0080(14) -0.0059(14)
C22 0.0378(19) 0.047(2) 0.049(2) -0.0008(17) 0.0264(17) 0.0001(16)
C11 0.0380(19) 0.0443(18) 0.0392(19) -0.0072(16) 0.0252(16) -0.0115(15)

loop_
_atom_type_symbol
_atom_type_description
_atom_type_scat_dispersion_real
_atom_type_scat_dispersion_imag
_atom_type_scat_source
C C 0.0033 0.0016 'International Tables Vol C Tables 4.2.6.8 and 6.1.1.4'
H H 0.0000 0.0000 'International Tables Vol C Tables 4.2.6.8 and 6.1.1.4'
F F 0.0171 0.0103 'International Tables Vol C Tables 4.2.6.8 and 6.1.1.4'
N N 0.0061 0.0033 'International Tables Vol C Tables 4.2.6.8 and 6.1.1.4'
O O 0.0106 0.0060 'International Tables Vol C Tables 4.2.6.8 and 6.1.1.4'
P P 0.1023 0.0942 'International Tables Vol C Tables 4.2.6.8 and 6.1.1.4'
Pd Pd -0.9988 1.0072 'International Tables Vol C Tables 4.2.6.8 and 6.1.1.4'
S S 0.1246 0.1234 'International Tables Vol C Tables 4.2.6.8 and 6.1.1.4'

loop_
_geom_angle_atom_site_label_1
_geom_angle_atom_site_label_2
_geom_angle_atom_site_label_3
_geom_angle
_geom_angle_site_symmetry_1
_geom_angle_site_symmetry_3
_geom_angle_publ_flag
C7 Pd O4 89.30(12) . . y
C7 Pd P 86.47(10) . . y
O4 Pd P 175.76(7) . . y
C7 Pd N 177.73(12) . . y
O4 Pd N 92.76(10) . . y
P Pd N 91.47(7) . . y
O6 S O5 116.1(2) . . ?
O6 S O7 114.2(2) . . ?
O5 S O7 114.19(17) . . ?
O6 S C22 102.5(2) . . ?
O5 S C22 103.74(18) . . ?
O7 S C22 103.92(17) . . ?
O2 P O3 104.67(12) . . ?
O2 P C19 100.18(12) . . ?
O3 P C19 102.80(14) . . ?
O2 P Pd 113.05(9) . . ?
O3 P Pd 113.59(8) . . ?
C19 P Pd 120.57(11) . . ?
C5 O1 C4 106.0(2) . . ?
C6 O2 P 124.47(17) . . ?
C8 O3 P 122.50(19) . . ?
Pd O4 H1O 117(4) . . ?
Pd O4 H2O 111(4) . . ?
H1O O4 H2O 104(5) . . ?
C5 N C3 107.8(3) . . ?
C5 N Pd 123.8(2) . . ?
C3 N Pd 127.84(19) . . ?
C3 C1 H1A 109.5 . . ?
C3 C1 H1B 109.5 . . ?
H1A C1 H1B 109.5 . . ?
C3 C1 H1C 109.5 . . ?
H1A C1 H1C 109.5 . . ?
H1B C1 H1C 109.5 . . ?
C3 C2 H2A 109.5 . . ?
C3 C2 H2B 109.5 . . ?
H2A C2 H2B 109.5 . . ?
C3 C2 H2C 109.5 . . ?
H2A C2 H2C 109.5 . . ?
H2B C2 H2C 109.5 . . ?
N C3 C2 109.6(3) . . ?
N C3 C1 109.3(3) . . ?
C2 C3 C1 111.8(3) . . ?
N C3 C4 102.0(3) . . ?
C2 C3 C4 112.5(3) . . ?
C1 C3 C4 111.2(3) . . ?
O1 C4 C3 105.2(3) . . ?
O1 C4 H4A 110.7 . . ?
C3 C4 H4A 110.7 . . ?
O1 C4 H4B 110.7 . . ?
C3 C4 H4B 110.7 . . ?
H4A C4 H4B 108.8 . . ?
N C5 O1 118.0(3) . . ?
N C5 C6 126.3(3) . . ?
O1 C5 C6 115.7(3) . . ?
O2 C6 C20 110.7(3) . . ?
O2 C6 C5 106.6(2) . . ?
C20 C6 C5 111.8(3) . . ?
O2 C6 C21 104.0(2) . . ?
C20 C6 C21 111.2(3) . . ?
C5 C6 C21 112.2(3) . . ?
Pd C7 H7A 109.5 . . ?
Pd C7 H7B 109.5 . . ?
H7A C7 H7B 109.5 . . ?
Pd C7 H7C 109.5 . . ?
H7A C7 H7C 109.5 . . ?
H7B C7 H7C 109.5 . . ?
C9 C8 C13 122.9(3) . . ?
C9 C8 O3 115.5(3) . . ?
C13 C8 O3 121.5(3) . . ?
C10 C9 C8 119.1(3) . . ?
C10 C9 H9 120.4 . . ?
C8 C9 H9 120.4 . . ?
C9 C10 C11 119.7(3) . . ?
C9 C10 H10 120.1 . . ?
C11 C10 H10 120.1 . . ?
C11 C12 C13 122.5(3) . . ?
C11 C12 H12 118.7 . . ?
C13 C12 H12 118.7 . . ?
C12 C13 C8 115.8(3) . . ?
C12 C13 C14 122.6(3) . . ?
C8 C13 C14 121.6(3) . . ?
C19 C14 C15 117.2(3) . . ?
C19 C14 C13 121.1(3) . . ?
C15 C14 C13 121.7(3) . . ?
C16 C15 C14 121.1(3) . . ?
C16 C15 H15 119.5 . . ?
C14 C15 H15 119.5 . . ?
C15 C16 C17 121.3(3) . . ?
C15 C16 H16 119.3 . . ?
C17 C16 H16 119.3 . . ?
C18 C17 C16 118.8(3) . . ?
C18 C17 H17 120.6 . . ?
C16 C17 H17 120.6 . . ?
C17 C18 C19 120.5(3) . . ?
C17 C18 H18 119.7 . . ?
C19 C18 H18 119.7 . . ?
C18 C19 C14 121.0(3) . . ?
C18 C19 P 118.8(2) . . ?
C14 C19 P 120.1(2) . . ?
C6 C20 H20A 109.5 . . ?
C6 C20 H20B 109.5 . . ?
H20A C20 H20B 109.5 . . ?
C6 C20 H20C 109.5 . . ?
H20A C20 H20C 109.5 . . ?
H20B C20 H20C 109.5 . . ?
C6 C21 H21A 109.5 . . ?
C6 C21 H21B 109.5 . . ?
H21A C21 H21B 109.5 . . ?
C6 C21 H21C 109.5 . . ?
H21A C21 H21C 109.5 . . ?
H21B C21 H21C 109.5 . . ?
F3 C22 F1 107.7(3) . . ?
F3 C22 F2 107.4(3) . . ?
F1 C22 F2 106.8(4) . . ?
F3 C22 S 112.0(3) . . ?
F1 C22 S 111.6(3) . . ?
F2 C22 S 111.0(3) . . ?
C12 C11 C10 119.9(3) . . ?
C12 C11 H11 120.0 . . ?
C10 C11 H11 120.0 . . ?

loop_
_geom_bond_atom_site_label_1
_geom_bond_atom_site_label_2
_geom_bond_distance
_geom_bond_site_symmetry_2
_geom_bond_publ_flag
Pd C7 2.045(3) . y
Pd O4 2.128(2) . y
Pd P 2.1447(8) . y
Pd N 2.158(3) . y
S O6 1.422(3) . ?
S O5 1.424(3) . ?
S O7 1.444(2) . ?
S C22 1.813(4) . ?
P O2 1.600(2) . y
P O3 1.603(2) . ?
P C19 1.782(3) . ?
F1 C22 1.319(4) . ?
F2 C22 1.323(4) . ?
F3 C22 1.317(4) . ?
O1 C5 1.334(4) . ?
O1 C4 1.460(4) . ?
O2 C6 1.475(3) . y
O3 C8 1.406(4) . ?
O4 H1O 0.85(4) . ?
O4 H2O 0.85(3) . ?
N C5 1.278(4) . y
N C3 1.502(4) . ?
C1 C3 1.525(5) . ?
C1 H1A 0.9800 . ?
C1 H1B 0.9800 . ?
C1 H1C 0.9800 . ?
C2 C3 1.515(5) . ?
C2 H2A 0.9800 . ?
C2 H2B 0.9800 . ?
C2 H2C 0.9800 . ?
C3 C4 1.531(5) . ?
C4 H4A 0.9900 . ?
C4 H4B 0.9900 . ?
C5 C6 1.516(4) . y
C6 C20 1.514(4) . ?
C6 C21 1.521(4) . ?
C7 H7A 0.9800 . ?
C7 H7B 0.9800 . ?
C7 H7C 0.9800 . ?
C8 C9 1.383(5) . ?
C8 C13 1.399(4) . ?
C9 C10 1.374(5) . ?
C9 H9 0.9500 . ?
C10 C11 1.389(5) . ?
C10 H10 0.9500 . ?
C12 C11 1.372(5) . ?
C12 C13 1.388(4) . ?
C12 H12 0.9500 . ?
C13 C14 1.486(5) . ?
C14 C19 1.402(4) . ?
C14 C15 1.406(5) . ?
C15 C16 1.367(5) . ?
C15 H15 0.9500 . ?
C16 C17 1.389(5) . ?
C16 H16 0.9500 . ?
C17 C18 1.379(5) . ?
C17 H17 0.9500 . ?
C18 C19 1.393(5) . ?
C18 H18 0.9500 . ?
C20 H20A 0.9800 . ?
C20 H20B 0.9800 . ?
C20 H20C 0.9800 . ?
C21 H21A 0.9800 . ?
C21 H21B 0.9800 . ?
C21 H21C 0.9800 . ?
C11 H11 0.9500 . ?
